data_7064347
loop_
_publ_author_name
'Rayasingh, Amlan Ranjan'
'Manivannan, Vadivelu'

_publ_section_title
;
 Synthesis, structure, and catalytic- and bio-activity of some metal
 complexes and a coordination polymer featuring imidazo[1,5-a]pyridine and
 chromen[4,3-b]pyrrole-4-one
;
_journal_issue 16
_journal_name_full 'New Journal of Chemistry'
_journal_page_first 6746
_journal_page_last 6760
_journal_paper_doi 10.1039/D6NJ00431H
_journal_volume 50
_journal_year 2026
_chemical_formula_moiety 'C36 H29.322 Br2 N6 Ni O3, 2(Cl), 0.5[CH4O]'
_chemical_formula_sum 'C36 H30 Br2 Cl2 N6 Ni O3'
_chemical_formula_weight 884.09
_space_group_crystal_system triclinic
_space_group_IT_number 2
_space_group_name_Hall '-P 1'
_space_group_name_H-M_alt 'P -1'
_atom_sites_solution_hydrogens mixed
_atom_sites_solution_primary dual
_audit_creation_date 2025-04-21
_audit_creation_method
;
Olex2 1.5
(compiled 2023.08.24 svn.re1ec1418 for OlexSys, GUI svn.r6817)
;
_audit_update_record
;
2025-05-24 deposited with the CCDC.	2026-03-24 downloaded from the CCDC.
;
_cell_angle_alpha 94.067(5)
_cell_angle_beta 109.340(4)
_cell_angle_gamma 102.568(4)
_cell_formula_units_Z 2
_cell_length_a 11.2189(17)
_cell_length_b 12.5312(19)
_cell_length_c 14.612(2)
_cell_measurement_reflns_used 8650
_cell_measurement_temperature 295.00
_cell_measurement_theta_max 24.220
_cell_measurement_theta_min 2.255
_cell_volume 1868.9(5)
_computing_cell_refinement 'SAINT V8.40B (?, 2016)'
_computing_data_reduction 'SAINT V8.40B (?, 2016)'
_computing_molecular_graphics 'Olex2 1.5 (Dolomanov et al., 2009)'
_computing_publication_material 'Olex2 1.5 (Dolomanov et al., 2009)'
_computing_structure_refinement 'SHELXL 2018/3 (Sheldrick, 2015)'
_computing_structure_solution 'SHELXT 2018/2 (Sheldrick, 2018)'
_diffrn_ambient_temperature 295.00
_diffrn_detector 'Bruker APEX2 area detector'
_diffrn_detector_type 'CCD area detector'
_diffrn_measured_fraction_theta_full 0.960
_diffrn_measured_fraction_theta_max 0.961
_diffrn_measurement_device 'three-circle diffractometer'
_diffrn_radiation_monochromator graphite
_diffrn_radiation_probe x-ray
_diffrn_radiation_type MoK\a
_diffrn_radiation_wavelength 0.71073
_diffrn_reflns_av_R_equivalents 0.0633
_diffrn_reflns_av_unetI/netI 0.0692
_diffrn_reflns_Laue_measured_fraction_full 0.960
_diffrn_reflns_Laue_measured_fraction_max 0.961
_diffrn_reflns_limit_h_max 13
_diffrn_reflns_limit_h_min -13
_diffrn_reflns_limit_k_max 15
_diffrn_reflns_limit_k_min -15
_diffrn_reflns_limit_l_max 17
_diffrn_reflns_limit_l_min -17
_diffrn_reflns_number 35819
_diffrn_reflns_point_group_measured_fraction_full 0.960
_diffrn_reflns_point_group_measured_fraction_max 0.961
_diffrn_reflns_theta_full 25.242
_diffrn_reflns_theta_max 25.696
_diffrn_reflns_theta_min 2.019
_diffrn_source_current 1.4
_diffrn_source_power 0.07
_diffrn_source_target Mo
_diffrn_source_type 'Incoatec I\ms'
_diffrn_source_voltage 50.0
_exptl_absorpt_coefficient_mu 2.844
_exptl_absorpt_correction_T_max 0.7453
_exptl_absorpt_correction_T_min 0.5203
_exptl_absorpt_correction_type multi-scan
_exptl_absorpt_process_details
;
SADABS-2016/2 (Bruker,2016/2) was used for absorption correction.
wR2(int) was 0.0916 before and 0.0606 after correction.
The Ratio of minimum to maximum transmission is 0.6981.
The \l/2 correction factor is Not present.
;
_exptl_crystal_colour colourless
_exptl_crystal_colour_primary colourless
_exptl_crystal_density_diffrn 1.571
_exptl_crystal_description block
_exptl_crystal_F_000 888
_exptl_crystal_size_max 0.12
_exptl_crystal_size_mid 0.08
_exptl_crystal_size_min 0.04
_refine_diff_density_max 1.190
_refine_diff_density_min -0.748
_refine_diff_density_rms 0.117
_refine_ls_extinction_method none
_refine_ls_goodness_of_fit_ref 1.066
_refine_ls_hydrogen_treatment mixed
_refine_ls_matrix_type full
_refine_ls_number_parameters 448
_refine_ls_number_reflns 6849
_refine_ls_number_restraints 1244
_refine_ls_restrained_S_all 1.010
_refine_ls_R_factor_all 0.1932
_refine_ls_R_factor_gt 0.0999
_refine_ls_shift/su_max 0.000
_refine_ls_shift/su_mean 0.000
_refine_ls_structure_factor_coef Fsqd
_refine_ls_weighting_details 'w=1/[\s^2^(Fo^2^)+(0.2000P)^2^] where P=(Fo^2^+2Fc^2^)/3'
_refine_ls_weighting_scheme calc
_refine_ls_wR_factor_gt 0.2690
_refine_ls_wR_factor_ref 0.3506
_reflns_Friedel_coverage 0.000
_reflns_number_gt 2972
_reflns_number_total 6849
_reflns_threshold_expression 'I > 2\s(I)'
_cod_data_source_file d6nj00431h2.cif
_cod_data_source_block 1g
_cod_depositor_comments 'Adding full bibliography for 7064343--7064354.cif.'
_cod_original_cell_volume 1869.0(5)
_cod_database_code 7064347
_shelx_shelxl_version_number 2018/3
_shelx_space_group_comment
;
The symmetry employed for this shelxl refinement is uniquely defined
by the following loop, which should always be used as a source of
symmetry information in preference to the above space-group names.
They are only intended as comments.
;
_shelx_estimated_absorpt_t_max 0.895
_shelx_estimated_absorpt_t_min 0.727
_olex2_refinement_description
;
1. Fixed Uiso
 At 1.2 times of:
  All C(H) groups
 At 1.5 times of:
  All O(H,H) groups
2. Restrained distances
 O2-H2A = O2-H2B
 0.85 with sigma of 0.02
 O3-H3A = O3-H3B
 0.85 with sigma of 0.02
 C33-C34
 1.4 with sigma of 0.02
 C17-C16
 1.4 with sigma of 0.02
 Br2A-O3
 2.5 with sigma of 0.02
 H2A-H2B
 1.34 with sigma of 0.04
 H3A-H3B
 1.34 with sigma of 0.04
 Br1-C36 \\sim Br4-C2A
 with sigma of 0.02
 C30-C31 \\sim C30-C38
 with sigma of 0.02
 Ni1-H2A \\sim Ni1-H2B
 with sigma of 0.02
 C31-C32 \\sim C38-C0
 with sigma of 0.02
 C31-C36 \\sim C38-C2A
 with sigma of 0.02
 C32-C33 \\sim C0-C39
 with sigma of 0.02
 C34-C33 \\sim C40-C39
 with sigma of 0.02
 C34-C35 \\sim C40-C37
 with sigma of 0.02
 C35-C36 \\sim C37-C2A
 with sigma of 0.02
 Br1-C31 \\sim Br4-C38
 with sigma of 0.04
 Br1-C35 \\sim Br4-C37
 with sigma of 0.04
 C30-C32 \\sim C30-C0
 with sigma of 0.04
 C30-C36 \\sim C30-C2A
 with sigma of 0.04
 C31-C33 \\sim C38-C39
 with sigma of 0.04
 C31-C35 \\sim C38-C37
 with sigma of 0.04
 C32-C34 \\sim C0-C40
 with sigma of 0.04
 C32-C36 \\sim C0-C2A
 with sigma of 0.04
 C34-C36 \\sim C40-C2A
 with sigma of 0.04
 C33-C35 \\sim C39-C37
 with sigma of 0.04
 C31-C32 \\sim C36-C35 \\sim C33-C34
 with sigma of 0.1
 C37-C38 \\sim C2A-C0 \\sim C40-C39
 with sigma of 0.1
 Ni1-H1A \\sim Ni1-H1B
 with sigma of 0.02
 Br2-C14 \\sim Br2A-C14A
 with sigma of 0.02
 C13-C18 \\sim C13-C18A
 with sigma of 0.02
 C13-C14 \\sim C13-C14A
 with sigma of 0.02
 C18-C17 \\sim C18A-C17A
 with sigma of 0.02
 C14-C15 \\sim C14A-C15A
 with sigma of 0.02
 C15-C16 \\sim C15A-C16A
 with sigma of 0.02
 C16-C17 \\sim C16A-C17A
 with sigma of 0.02
 Br2-C13 \\sim Br2A-C13
 with sigma of 0.04
 Br2-C15 \\sim Br2A-C15A
 with sigma of 0.04
 C13-C15 \\sim C13-C15A
 with sigma of 0.04
 C13-C17 \\sim C13-C17A
 with sigma of 0.04
 C18-C16 \\sim C18A-C16A
 with sigma of 0.04
 C14-C16 \\sim C14A-C16A
 with sigma of 0.04
 C15-C17 \\sim C15A-C17A
 with sigma of 0.04
3. Restrained planarity
 C34, C33, C32, C31, C36, C35
 with sigma of 0.1
4. Rigid bond restraints
 C13, C18, C15, C16, C17, C14A, C15A, C16A, C17A, Br2A, C14, C18A, Br2
 with sigma for 1-2 distances of 0.01 and sigma for 1-3 distances of 0.01
5. Uiso/Uaniso restraints and constraints
All non-hydrogen atoms have similar U: within 2A with sigma of 0.04 and sigma
for terminal atoms of 0.08 within 2A
Uanis(C31) = Uanis(C32) = Uanis(C34) = Uanis(C33) = Uanis(C35) = Uanis(C36) =
Uanis(Br4) = Uanis(C2A) = Uanis(C37) = Uanis(C38) = Uanis(C0) = Uanis(C39) =
Uanis(C40) = Uanis(Br1)
Uanis(Cl2) = Uanis(Cl3)
Uanis(Br2A) = Uanis(C13) = Uanis(C18) = Uanis(C15) = Uanis(C16) = Uanis(C17) =
Uanis(C14A) = Uanis(C15A) = Uanis(C16A) = Uanis(C17A) = Uanis(Br2) = Uanis(C14)
= Uanis(C18A)
6. Rigid body (RIGU) restrains
 All non-hydrogen atoms
 with sigma for 1-2 distances of 0.004 and sigma for 1-3 distances of 0.004
7. Others
 Sof(Br4)=Sof(C2A)=Sof(C37)=Sof(H37)=Sof(C38)=Sof(C0)=Sof(H0)=Sof(C39)=
 Sof(H39)=Sof(C40)=Sof(H40)=1-FVAR(1)
 Sof(Br1)=Sof(C31)=Sof(C32)=Sof(H32)=Sof(C34)=Sof(H34)=Sof(C33)=Sof(H33)=
 Sof(C35)=Sof(H35)=Sof(C36)=FVAR(1)
 Sof(Cl)=1-FVAR(2)
 Sof(Cl1)=FVAR(2)
 Sof(C18A)=Sof(H18A)=Sof(C14A)=Sof(C15A)=Sof(H15A)=Sof(C16A)=Sof(H16A)=
 Sof(C17A)=Sof(H17A)=Sof(Br2A)=1-FVAR(3)
 Sof(Br2)=Sof(C18)=Sof(H18)=Sof(C14)=Sof(C15)=Sof(H15)=Sof(C16)=Sof(H16)=
 Sof(C17)=Sof(H17)=FVAR(3)
 Fixed Sof: Cl3(0.5) Cl2(0.5)
8.a Free rotating group:
 O1(H1A,H1B)
8.b Aromatic/amide H refined with riding coordinates:
 C22(H22), C26(H26), C4(H4), C11(H11), C19(H19), C27(H27), C1(H1), C28(H28),
 C8(H8), C3(H3), C32(H32), C21(H21), C29(H29), C20(H20), C18(H18), C2(H2),
 C10(H10), C9(H9), C15(H15), C34(H34), C33(H33), C16(H16), C35(H35), C17(H17),
 C37(H37), C0(H0), C39(H39), C40(H40), C18A(H18A), C15A(H15A), C16A(H16A),
 C17A(H17A)
;
_olex2_submission_special_instructions 'No special instructions were received'

loop_
_space_group_symop_operation_xyz
'x, y, z'
'-x, -y, -z'

loop_
_atom_site_label
_atom_site_type_symbol
_atom_site_fract_x
_atom_site_fract_y
_atom_site_fract_z
_atom_site_U_iso_or_equiv
_atom_site_adp_type
_atom_site_occupancy
_atom_site_site_symmetry_order
_atom_site_calc_flag
_atom_site_refinement_flags_posn
_atom_site_refinement_flags_adp
_atom_site_refinement_flags_occupancy
_atom_site_disorder_assembly
_atom_site_disorder_group
Ni1 Ni 0.21144(10) 0.78708(9) 0.70196(8) 0.0726(5) Uani 1 1 d D . . . .
Br1 Br 0.5983(3) 0.6170(3) 0.8706(3) 0.1103(10) Uani 0.687(8) 1 d D U P A 1
Br2 Br 0.31002(17) 0.45910(14) 0.88960(12) 0.1126(6) Uani 0.761(2) 1 d D U P B 1
Cl1 Cl 0.2838(9) 0.7905(7) 0.4075(5) 0.142(4) Uani 0.655(17) 1 d . U P C 1
N1 N 0.0431(7) 0.6597(7) 0.6638(5) 0.0770(18) Uani 1 1 d . U . . .
N5 N 0.3003(7) 0.7723(6) 0.8487(5) 0.0734(17) Uani 1 1 d . U . . .
N2 N 0.2767(7) 0.6519(6) 0.6614(5) 0.0735(17) Uani 1 1 d . U . . .
O2 O 0.1204(7) 0.9011(6) 0.7441(5) 0.098(2) Uani 1 1 d D . . . .
H2A H 0.190(6) 0.943(7) 0.786(6) 0.147 Uiso 1 1 d D U . . .
H2B H 0.112(11) 0.933(7) 0.693(4) 0.147 Uiso 1 1 d D U . . .
O1 O 0.1389(8) 0.8179(7) 0.5551(6) 0.104(2) Uani 1 1 d G . . . .
H1A H 0.207079 0.849746 0.544547 0.156 Uiso 1 1 d DG U . . .
H1B H 0.100794 0.868813 0.558942 0.156 Uiso 1 1 d DG U . . .
N4 N 0.3814(8) 0.9134(6) 0.7407(6) 0.0819(19) Uani 1 1 d . U . . .
N3 N 0.3668(8) 0.5185(7) 0.6399(6) 0.084(2) Uani 1 1 d . U . . .
N6 N 0.3903(8) 0.7293(6) 0.9938(5) 0.0817(18) Uani 1 1 d . U . . .
C23 C 0.0532(8) 0.5550(8) 0.6373(6) 0.076(2) Uani 1 1 d . U . . .
C24 C 0.1861(8) 0.5531(8) 0.6421(6) 0.0698(19) Uani 1 1 d . U . . .
C25 C 0.2341(10) 0.4672(8) 0.6266(6) 0.079(2) Uani 1 1 d . U . . .
C30 C 0.3882(9) 0.6296(9) 0.6601(7) 0.086(2) Uani 1 1 d D U . . .
C6 C 0.4242(9) 0.8415(8) 0.8901(7) 0.078(2) Uani 1 1 d . U . . .
Cl3 Cl 0.0305(17) 1.0361(11) 0.5826(14) 0.266(5) Uani 0.5 1 d . . P . .
C12 C 0.2830(9) 0.7038(8) 0.9133(7) 0.077(2) Uani 1 1 d . U . . .
C22 C -0.0547(9) 0.4638(10) 0.6117(7) 0.096(3) Uani 1 1 d . U . . .
H22 H -0.048214 0.392349 0.596829 0.115 Uiso 1 1 calc R U . . .
C5 C 0.4682(9) 0.9218(7) 0.8323(8) 0.080(2) Uani 1 1 d . U . . .
C13 C 0.1681(12) 0.6103(10) 0.8986(9) 0.1126(6) Uani 1 1 d D U . . .
C31 C 0.5200(15) 0.7049(16) 0.6940(13) 0.1103(10) Uani 0.687(8) 1 d D U P A 1
C7 C 0.4846(9) 0.8172(8) 0.9819(7) 0.084(2) Uani 1 1 d . U . . .
C26 C 0.1974(11) 0.3490(8) 0.6054(6) 0.091(3) Uani 1 1 d . U . . .
H26 H 0.113260 0.311088 0.598905 0.109 Uiso 1 1 calc R U . . .
C4 C 0.5857(10) 0.9999(8) 0.8693(9) 0.099(3) Uani 1 1 d . U . . .
H4 H 0.644414 1.005062 0.932722 0.119 Uiso 1 1 calc R U . . .
C11 C 0.4129(12) 0.6812(10) 1.0765(7) 0.105(3) Uani 1 1 d . U . . .
H11 H 0.350017 0.623261 1.082984 0.126 Uiso 1 1 calc R U . . .
C19 C -0.0748(9) 0.6696(11) 0.6584(8) 0.102(3) Uani 1 1 d . U . . .
H19 H -0.083194 0.739880 0.675293 0.122 Uiso 1 1 calc R U . . .
C27 C 0.2804(12) 0.2911(10) 0.5945(8) 0.106(3) Uani 1 1 d . U . . .
H27 H 0.254072 0.214187 0.580940 0.127 Uiso 1 1 calc R U . . .
C1 C 0.4094(12) 0.9856(9) 0.6810(10) 0.105(3) Uani 1 1 d . U . . .
H1 H 0.350496 0.981078 0.617823 0.126 Uiso 1 1 calc R U . . .
C28 C 0.4141(13) 0.3503(10) 0.6041(9) 0.112(3) Uani 1 1 d . U . . .
H28 H 0.471025 0.310668 0.594013 0.134 Uiso 1 1 calc R U . . .
C8 C 0.6055(10) 0.8579(10) 1.0570(9) 0.105(3) Uani 1 1 d . U . . .
H8 H 0.669228 0.915875 1.051565 0.126 Uiso 1 1 calc R U . . .
C3 C 0.6111(13) 1.0728(10) 0.8031(12) 0.114(3) Uani 1 1 d . U . . .
H3 H 0.690196 1.126451 0.823797 0.137 Uiso 1 1 calc R U . . .
C32 C 0.5429(16) 0.7794(14) 0.6259(14) 0.1103(10) Uani 0.687(8) 1 d D U P A 1
H32 H 0.478464 0.774875 0.565073 0.132 Uiso 0.687(8) 1 calc R U P A 1
C21 C -0.1761(11) 0.4853(13) 0.6095(9) 0.117(4) Uani 1 1 d . U . . .
H21 H -0.250513 0.426976 0.592928 0.140 Uiso 1 1 calc R U . . .
C29 C 0.4535(11) 0.4599(10) 0.6271(8) 0.103(3) Uani 1 1 d . U . . .
H29 H 0.538290 0.497034 0.634557 0.124 Uiso 1 1 calc R U . . .
C20 C -0.1824(11) 0.5849(14) 0.6303(9) 0.115(4) Uani 1 1 d . U . . .
H20 H -0.262323 0.598375 0.625820 0.138 Uiso 1 1 calc R U . . .
C18 C 0.0444(16) 0.6482(14) 0.8990(13) 0.1126(6) Uani 0.761(2) 1 d D U P B 1
H18 H 0.045592 0.721949 0.913469 0.135 Uiso 0.761(2) 1 calc R U P B 1
C14 C 0.1593(17) 0.5059(14) 0.8876(14) 0.1126(6) Uani 0.761(2) 1 d D U P B 1
C2 C 0.5288(14) 1.0672(11) 0.7162(12) 0.121(4) Uani 1 1 d . U . . .
H2 H 0.548431 1.117558 0.676260 0.145 Uiso 1 1 calc R U . . .
C10 C 0.5329(13) 0.7219(12) 1.1501(9) 0.120(4) Uani 1 1 d . U . . .
H10 H 0.551804 0.691197 1.207661 0.144 Uiso 1 1 calc R U . . .
C9 C 0.6258(14) 0.8080(10) 1.1396(9) 0.122(4) Uani 1 1 d . U . . .
H9 H 0.705826 0.833351 1.190921 0.146 Uiso 1 1 calc R U . . .
C15 C 0.0380(18) 0.4177(15) 0.8720(13) 0.1126(6) Uani 0.761(2) 1 d D U P B 1
H15 H 0.034857 0.342726 0.865174 0.135 Uiso 0.761(2) 1 calc R U P B 1
C34 C 0.7532(16) 0.8529(15) 0.7483(14) 0.1103(10) Uani 0.687(8) 1 d D U P A 1
H34 H 0.834087 0.903902 0.767446 0.132 Uiso 0.687(8) 1 calc R U P A 1
C33 C 0.6622(17) 0.8570(15) 0.6531(13) 0.1103(10) Uani 0.687(8) 1 d D U P A 1
H33 H 0.681755 0.907539 0.613286 0.132 Uiso 0.687(8) 1 calc R U P A 1
C16 C -0.0609(16) 0.4537(13) 0.8688(14) 0.1126(6) Uani 0.761(2) 1 d D U P B 1
H16 H -0.136917 0.400216 0.860841 0.135 Uiso 0.761(2) 1 calc R U P B 1
C35 C 0.7383(15) 0.7888(15) 0.8104(15) 0.1103(10) Uani 0.687(8) 1 d D U P A 1
H35 H 0.802357 0.794425 0.871666 0.132 Uiso 0.687(8) 1 calc R U P A 1
C17 C -0.0692(17) 0.5610(13) 0.8755(13) 0.1126(6) Uani 0.761(2) 1 d D U P B 1
H17 H -0.149770 0.576421 0.864668 0.135 Uiso 0.761(2) 1 calc R U P B 1
Cl2 Cl 0.0044(17) 1.1293(11) 0.9135(14) 0.266(5) Uani 0.5 1 d . . P . .
C36 C 0.6184(15) 0.7097(17) 0.7788(14) 0.1103(10) Uani 0.687(8) 1 d D U P A 1
Br4 Br 0.6171(7) 0.6463(7) 0.8369(6) 0.1103(10) Uani 0.313(8) 1 d D U P A 2
C2A C 0.609(2) 0.738(3) 0.743(2) 0.1103(10) Uani 0.313(8) 1 d D U P A 2
C37 C 0.728(3) 0.803(3) 0.751(3) 0.1103(10) Uani 0.313(8) 1 d D U P A 2
H37 H 0.805459 0.802235 0.799600 0.132 Uiso 0.313(8) 1 calc R U P A 2
C38 C 0.502(2) 0.713(3) 0.661(2) 0.1103(10) Uani 0.313(8) 1 d D U P A 2
C0 C 0.494(3) 0.786(3) 0.588(2) 0.1103(10) Uani 0.313(8) 1 d D U P A 2
H0 H 0.415397 0.781900 0.537401 0.132 Uiso 0.313(8) 1 calc R U P A 2
C39 C 0.609(3) 0.862(3) 0.595(3) 0.1103(10) Uani 0.313(8) 1 d D U P A 2
H39 H 0.615187 0.906427 0.548010 0.132 Uiso 0.313(8) 1 calc R U P A 2
C40 C 0.723(3) 0.866(3) 0.686(3) 0.1103(10) Uani 0.313(8) 1 d D U P A 2
H40 H 0.798681 0.920983 0.696473 0.132 Uiso 0.313(8) 1 calc R U P A 2
Cl Cl 0.1897(19) 0.8324(11) 0.3760(11) 0.141(7) Uani 0.345(17) 1 d . U P C 2
O3 O 0.1075(8) 0.9419(8) 0.9438(6) 0.141(4) Uani 1 1 d D . . . .
H3A H 0.126(17) 0.916(12) 0.896(8) 0.211 Uiso 1 1 d D U . . .
H3B H 0.084(19) 1.000(10) 0.924(12) 0.211 Uiso 1 1 d D U . . .
C18A C 0.192(4) 0.492(3) 0.879(5) 0.1126(6) Uani 0.239(2) 1 d D U P B 2
H18A H 0.272459 0.482533 0.879570 0.135 Uiso 0.239(2) 1 calc R U P B 2
C14A C 0.052(3) 0.611(2) 0.888(4) 0.1126(6) Uani 0.239(2) 1 d D U P B 2
C15A C -0.058(4) 0.513(2) 0.876(4) 0.1126(6) Uani 0.239(2) 1 d D U P B 2
H15A H -0.138192 0.519399 0.878408 0.135 Uiso 0.239(2) 1 calc R U P B 2
C16A C -0.032(4) 0.421(3) 0.861(4) 0.1126(6) Uani 0.239(2) 1 d D U P B 2
H16A H -0.100355 0.358367 0.848780 0.135 Uiso 0.239(2) 1 calc R U P B 2
C17A C 0.084(4) 0.403(3) 0.862(4) 0.1126(6) Uani 0.239(2) 1 d D U P B 2
H17A H 0.090693 0.330838 0.851148 0.135 Uiso 0.239(2) 1 calc R U P B 2
Br2A Br 0.0525(5) 0.7522(4) 0.9427(4) 0.1126(6) Uani 0.239(2) 1 d D U P B 2

loop_
_atom_site_aniso_label
_atom_site_aniso_U_11
_atom_site_aniso_U_22
_atom_site_aniso_U_33
_atom_site_aniso_U_23
_atom_site_aniso_U_13
_atom_site_aniso_U_12
Ni1 0.0637(7) 0.0816(8) 0.0729(8) 0.0079(6) 0.0253(5) 0.0190(6)
Br1 0.0913(11) 0.1304(19) 0.109(2) 0.0035(14) 0.0282(11) 0.0450(12)
Br2 0.1180(11) 0.1074(11) 0.1147(11) -0.0028(8) 0.0337(9) 0.0518(9)
Cl1 0.139(6) 0.173(6) 0.128(5) 0.038(4) 0.069(4) 0.028(5)
N1 0.064(4) 0.104(5) 0.062(4) 0.021(4) 0.021(3) 0.019(4)
N5 0.063(4) 0.078(4) 0.074(4) -0.002(3) 0.019(3) 0.023(3)
N2 0.071(4) 0.072(4) 0.073(4) -0.008(3) 0.030(3) 0.006(3)
O2 0.104(5) 0.116(5) 0.090(4) 0.024(4) 0.037(4) 0.054(4)
O1 0.104(5) 0.133(6) 0.082(4) 0.035(4) 0.040(4) 0.028(4)
N4 0.089(5) 0.073(5) 0.095(5) 0.008(4) 0.045(4) 0.027(4)
N3 0.087(4) 0.088(4) 0.080(5) -0.010(4) 0.039(4) 0.021(3)
N6 0.097(5) 0.081(5) 0.066(4) -0.002(3) 0.020(3) 0.039(4)
C23 0.064(4) 0.100(5) 0.051(4) 0.005(4) 0.016(4) 0.006(4)
C24 0.064(4) 0.080(5) 0.056(4) 0.002(4) 0.022(4) 0.000(3)
C25 0.085(5) 0.085(5) 0.060(5) 0.001(4) 0.025(4) 0.014(4)
C30 0.081(4) 0.092(5) 0.088(6) -0.015(5) 0.033(4) 0.030(4)
C6 0.070(5) 0.070(5) 0.087(5) -0.008(4) 0.019(4) 0.021(4)
Cl3 0.302(12) 0.181(8) 0.394(15) 0.116(9) 0.167(11) 0.130(8)
C12 0.083(4) 0.081(5) 0.067(4) -0.002(4) 0.019(4) 0.037(4)
C22 0.073(5) 0.117(7) 0.069(6) 0.004(5) 0.013(5) -0.012(5)
C5 0.069(5) 0.062(5) 0.109(5) -0.004(4) 0.034(4) 0.021(4)
C13 0.1180(11) 0.1074(11) 0.1147(11) -0.0028(8) 0.0337(9) 0.0518(9)
C31 0.0913(11) 0.1304(19) 0.109(2) 0.0035(14) 0.0282(11) 0.0450(12)
C7 0.073(5) 0.079(6) 0.089(5) -0.007(4) 0.010(4) 0.032(4)
C26 0.100(6) 0.085(5) 0.062(5) 0.003(5) 0.005(5) 0.011(5)
C4 0.073(5) 0.078(6) 0.140(8) -0.005(5) 0.033(5) 0.021(4)
C11 0.135(8) 0.103(7) 0.064(5) 0.006(5) 0.008(5) 0.048(6)
C19 0.062(5) 0.146(8) 0.094(7) 0.010(6) 0.025(5) 0.026(5)
C27 0.123(7) 0.093(7) 0.087(7) -0.005(6) 0.029(6) 0.017(5)
C1 0.113(7) 0.088(7) 0.145(8) 0.034(6) 0.073(6) 0.039(5)
C28 0.129(7) 0.099(6) 0.110(8) -0.014(6) 0.052(7) 0.030(6)
C8 0.079(5) 0.098(7) 0.113(7) -0.008(5) 0.003(5) 0.031(5)
C3 0.094(7) 0.078(7) 0.175(10) 0.001(7) 0.065(6) 0.013(6)
C32 0.0913(11) 0.1304(19) 0.109(2) 0.0035(14) 0.0282(11) 0.0450(12)
C21 0.072(6) 0.153(9) 0.101(8) 0.013(8) 0.025(6) -0.010(6)
C29 0.103(7) 0.102(6) 0.113(8) -0.013(6) 0.050(6) 0.034(5)
C20 0.074(6) 0.165(9) 0.094(7) 0.013(8) 0.026(5) 0.012(6)
C18 0.1180(11) 0.1074(11) 0.1147(11) -0.0028(8) 0.0337(9) 0.0518(9)
C14 0.1180(11) 0.1074(11) 0.1147(11) -0.0028(8) 0.0337(9) 0.0518(9)
C2 0.124(9) 0.092(8) 0.162(10) 0.022(8) 0.074(7) 0.020(6)
C10 0.136(8) 0.115(8) 0.093(7) 0.013(6) 0.002(6) 0.058(6)
C9 0.124(8) 0.097(8) 0.103(7) -0.019(6) -0.011(6) 0.035(6)
C15 0.1180(11) 0.1074(11) 0.1147(11) -0.0028(8) 0.0337(9) 0.0518(9)
C34 0.0913(11) 0.1304(19) 0.109(2) 0.0035(14) 0.0282(11) 0.0450(12)
C33 0.0913(11) 0.1304(19) 0.109(2) 0.0035(14) 0.0282(11) 0.0450(12)
C16 0.1180(11) 0.1074(11) 0.1147(11) -0.0028(8) 0.0337(9) 0.0518(9)
C35 0.0913(11) 0.1304(19) 0.109(2) 0.0035(14) 0.0282(11) 0.0450(12)
C17 0.1180(11) 0.1074(11) 0.1147(11) -0.0028(8) 0.0337(9) 0.0518(9)
Cl2 0.302(12) 0.181(8) 0.394(15) 0.116(9) 0.167(11) 0.130(8)
C36 0.0913(11) 0.1304(19) 0.109(2) 0.0035(14) 0.0282(11) 0.0450(12)
Br4 0.0913(11) 0.1304(19) 0.109(2) 0.0035(14) 0.0282(11) 0.0450(12)
C2A 0.0913(11) 0.1304(19) 0.109(2) 0.0035(14) 0.0282(11) 0.0450(12)
C37 0.0913(11) 0.1304(19) 0.109(2) 0.0035(14) 0.0282(11) 0.0450(12)
C38 0.0913(11) 0.1304(19) 0.109(2) 0.0035(14) 0.0282(11) 0.0450(12)
C0 0.0913(11) 0.1304(19) 0.109(2) 0.0035(14) 0.0282(11) 0.0450(12)
C39 0.0913(11) 0.1304(19) 0.109(2) 0.0035(14) 0.0282(11) 0.0450(12)
C40 0.0913(11) 0.1304(19) 0.109(2) 0.0035(14) 0.0282(11) 0.0450(12)
Cl 0.155(14) 0.136(9) 0.157(10) 0.039(7) 0.094(9) 0.022(8)
O3 0.084(5) 0.183(9) 0.112(6) -0.085(6) 0.017(5) 0.009(5)
C18A 0.1180(11) 0.1074(11) 0.1147(11) -0.0028(8) 0.0337(9) 0.0518(9)
C14A 0.1180(11) 0.1074(11) 0.1147(11) -0.0028(8) 0.0337(9) 0.0518(9)
C15A 0.1180(11) 0.1074(11) 0.1147(11) -0.0028(8) 0.0337(9) 0.0518(9)
C16A 0.1180(11) 0.1074(11) 0.1147(11) -0.0028(8) 0.0337(9) 0.0518(9)
C17A 0.1180(11) 0.1074(11) 0.1147(11) -0.0028(8) 0.0337(9) 0.0518(9)
Br2A 0.1180(11) 0.1074(11) 0.1147(11) -0.0028(8) 0.0337(9) 0.0518(9)

loop_
_atom_type_symbol
_atom_type_description
_atom_type_scat_dispersion_real
_atom_type_scat_dispersion_imag
_atom_type_scat_source
C C 0.0033 0.0016 'International Tables Vol C Tables 4.2.6.8 and 6.1.1.4'
H H 0.0000 0.0000 'International Tables Vol C Tables 4.2.6.8 and 6.1.1.4'
Br Br -0.2901 2.4595 'International Tables Vol C Tables 4.2.6.8 and 6.1.1.4'
Cl Cl 0.1484 0.1585 'International Tables Vol C Tables 4.2.6.8 and 6.1.1.4'
N N 0.0061 0.0033 'International Tables Vol C Tables 4.2.6.8 and 6.1.1.4'
Ni Ni 0.3393 1.1124 'International Tables Vol C Tables 4.2.6.8 and 6.1.1.4'
O O 0.0106 0.0060 'International Tables Vol C Tables 4.2.6.8 and 6.1.1.4'

loop_
_geom_angle_atom_site_label_1
_geom_angle_atom_site_label_2
_geom_angle_atom_site_label_3
_geom_angle
_geom_angle_site_symmetry_1
_geom_angle_site_symmetry_3
_geom_angle_publ_flag
N1 Ni1 N5 100.0(3) . . ?
N1 Ni1 N2 78.9(3) . . ?
N1 Ni1 O2 91.9(3) . . ?
N1 Ni1 O1 86.5(3) . . ?
N1 Ni1 N4 179.3(3) . . ?
N5 Ni1 N2 88.7(3) . . ?
N5 Ni1 O2 90.0(3) . . ?
N5 Ni1 O1 173.5(3) . . ?
N2 Ni1 O1 92.9(3) . . ?
O2 Ni1 N2 170.3(3) . . ?
O2 Ni1 O1 89.4(3) . . ?
N4 Ni1 N5 79.6(3) . . ?
N4 Ni1 N2 100.5(3) . . ?
N4 Ni1 O2 88.7(3) . . ?
N4 Ni1 O1 93.9(3) . . ?
C23 N1 Ni1 116.6(6) . . ?
C19 N1 Ni1 126.4(8) . . ?
C19 N1 C23 117.0(9) . . ?
C6 N5 Ni1 112.1(6) . . ?
C12 N5 Ni1 139.3(6) . . ?
C12 N5 C6 107.6(8) . . ?
C24 N2 Ni1 113.1(6) . . ?
C30 N2 Ni1 139.0(6) . . ?
C30 N2 C24 107.2(8) . . ?
Ni1 O2 H2A 96(7) . . ?
Ni1 O2 H2B 95(7) . . ?
H2A O2 H2B 102(5) . . ?
Ni1 O1 H1A 104.0 . . ?
Ni1 O1 H1B 103.8 . . ?
H1A O1 H1B 104.5 . . ?
C5 N4 Ni1 115.8(6) . . ?
C5 N4 C1 119.4(10) . . ?
C1 N4 Ni1 124.8(8) . . ?
C30 N3 C25 109.0(8) . . ?
C30 N3 C29 127.6(9) . . ?
C29 N3 C25 123.3(9) . . ?
C12 N6 C7 109.5(8) . . ?
C12 N6 C11 128.0(10) . . ?
C11 N6 C7 122.6(9) . . ?
N1 C23 C24 112.9(8) . . ?
N1 C23 C22 120.6(9) . . ?
C22 C23 C24 126.4(10) . . ?
N2 C24 C23 117.9(8) . . ?
C25 C24 N2 112.1(8) . . ?
C25 C24 C23 129.9(9) . . ?
N3 C25 C26 115.3(9) . . ?
C24 C25 N3 103.3(8) . . ?
C24 C25 C26 141.3(10) . . ?
N2 C30 N3 108.3(8) . . ?
N2 C30 C31 128.3(11) . . ?
N2 C30 C38 124(2) . . ?
N3 C30 C31 122.3(11) . . ?
N3 C30 C38 127(2) . . ?
N5 C6 C5 118.0(8) . . ?
N5 C6 C7 109.5(9) . . ?
C7 C6 C5 132.5(9) . . ?
N5 C12 C13 127.3(9) . . ?
N6 C12 N5 109.1(9) . . ?
N6 C12 C13 123.5(9) . . ?
C23 C22 H22 121.5 . . ?
C23 C22 C21 116.9(12) . . ?
C21 C22 H22 121.5 . . ?
N4 C5 C6 113.9(8) . . ?
N4 C5 C4 123.4(10) . . ?
C4 C5 C6 122.6(10) . . ?
C12 C13 C18 113.5(10) . . ?
C12 C13 C18A 113.8(17) . . ?
C14 C13 C12 128.7(11) . . ?
C14 C13 C18 117.9(13) . . ?
C14A C13 C12 130.0(16) . . ?
C14A C13 C18A 116(2) . . ?
C32 C31 C30 114.7(13) . . ?
C36 C31 C30 126.6(17) . . ?
C36 C31 C32 118.7(16) . . ?
C6 C7 N6 104.3(8) . . ?
C6 C7 C8 135.9(11) . . ?
C8 C7 N6 119.7(10) . . ?
C25 C26 H26 119.0 . . ?
C27 C26 C25 122.1(11) . . ?
C27 C26 H26 119.0 . . ?
C5 C4 H4 122.5 . . ?
C5 C4 C3 114.9(11) . . ?
C3 C4 H4 122.5 . . ?
N6 C11 H11 121.4 . . ?
N6 C11 C10 117.1(12) . . ?
C10 C11 H11 121.4 . . ?
N1 C19 H19 117.8 . . ?
N1 C19 C20 124.3(13) . . ?
C20 C19 H19 117.8 . . ?
C26 C27 H27 120.3 . . ?
C26 C27 C28 119.5(11) . . ?
C28 C27 H27 120.3 . . ?
N4 C1 H1 120.5 . . ?
N4 C1 C2 119.0(13) . . ?
C2 C1 H1 120.5 . . ?
C27 C28 H28 119.9 . . ?
C29 C28 C27 120.3(11) . . ?
C29 C28 H28 119.9 . . ?
C7 C8 H8 121.7 . . ?
C9 C8 C7 116.6(12) . . ?
C9 C8 H8 121.7 . . ?
C4 C3 H3 118.7 . . ?
C2 C3 C4 122.6(12) . . ?
C2 C3 H3 118.7 . . ?
C31 C32 H32 120.5 . . ?
C33 C32 C31 119.0(17) . . ?
C33 C32 H32 120.5 . . ?
C22 C21 H21 119.9 . . ?
C20 C21 C22 120.3(12) . . ?
C20 C21 H21 119.9 . . ?
N3 C29 H29 120.3 . . ?
C28 C29 N3 119.4(11) . . ?
C28 C29 H29 120.3 . . ?
C19 C20 H20 119.6 . . ?
C21 C20 C19 120.7(13) . . ?
C21 C20 H20 119.6 . . ?
C13 C18 H18 122.8 . . ?
C17 C18 C13 114.3(12) . . ?
C17 C18 H18 122.8 . . ?
C13 C14 Br2 118.2(12) . . ?
C13 C14 C15 124.6(14) . . ?
C15 C14 Br2 117.2(11) . . ?
C1 C2 H2 119.7 . . ?
C3 C2 C1 120.6(14) . . ?
C3 C2 H2 119.7 . . ?
C11 C10 H10 119.5 . . ?
C11 C10 C9 120.9(12) . . ?
C9 C10 H10 119.5 . . ?
C8 C9 C10 123.1(12) . . ?
C8 C9 H9 118.5 . . ?
C10 C9 H9 118.5 . . ?
C14 C15 H15 122.7 . . ?
C16 C15 C14 114.5(16) . . ?
C16 C15 H15 122.7 . . ?
C33 C34 H34 115.5 . . ?
C35 C34 H34 115.5 . . ?
C35 C34 C33 129.1(19) . . ?
C32 C33 C34 114.4(17) . . ?
C32 C33 H33 122.8 . . ?
C34 C33 H33 122.8 . . ?
C15 C16 H16 115.9 . . ?
C15 C16 C17 128.1(17) . . ?
C17 C16 H16 115.9 . . ?
C34 C35 H35 122.7 . . ?
C34 C35 C36 114.7(19) . . ?
C36 C35 H35 122.7 . . ?
C18 C17 H17 120.0 . . ?
C16 C17 C18 119.9(15) . . ?
C16 C17 H17 120.0 . . ?
C31 C36 Br1 121.8(13) . . ?
C31 C36 C35 124(2) . . ?
C35 C36 Br1 114.0(14) . . ?
C37 C2A Br4 114(2) . . ?
C38 C2A Br4 118.3(18) . . ?
C38 C2A C37 125(3) . . ?
C2A C37 H37 122.8 . . ?
C40 C37 C2A 114(3) . . ?
C40 C37 H37 122.8 . . ?
C2A C38 C30 118(2) . . ?
C2A C38 C0 119(2) . . ?
C0 C38 C30 122(2) . . ?
C38 C0 H0 121.6 . . ?
C39 C0 C38 117(2) . . ?
C39 C0 H0 121.6 . . ?
C0 C39 H39 122.7 . . ?
C0 C39 C40 115(2) . . ?
C40 C39 H39 122.7 . . ?
C37 C40 C39 127(3) . . ?
C37 C40 H40 116.3 . . ?
C39 C40 H40 116.3 . . ?
H3A O3 H3B 102(5) . . ?
C13 C18A H18A 122.7 . . ?
C17A C18A C13 115(2) . . ?
C17A C18A H18A 122.7 . . ?
C13 C14A C15A 127(2) . . ?
C13 C14A Br2A 108.3(18) . . ?
C15A C14A Br2A 120(2) . . ?
C14A C15A H15A 123.3 . . ?
C16A C15A C14A 113(3) . . ?
C16A C15A H15A 123.3 . . ?
C15A C16A H16A 115.9 . . ?
C15A C16A C17A 128(3) . . ?
C17A C16A H16A 115.9 . . ?
C18A C17A H17A 119.8 . . ?
C16A C17A C18A 120(3) . . ?
C16A C17A H17A 119.8 . . ?

loop_
_geom_bond_atom_site_label_1
_geom_bond_atom_site_label_2
_geom_bond_distance
_geom_bond_site_symmetry_2
_geom_bond_publ_flag
Ni1 N1 2.071(7) . ?
Ni1 N5 2.085(7) . ?
Ni1 N2 2.108(7) . ?
Ni1 O2 2.095(7) . ?
Ni1 O1 2.124(7) . ?
Ni1 N4 2.075(8) . ?
Br1 C36 1.87(2) . ?
Br2 C14 1.898(15) . ?
N1 C23 1.380(13) . ?
N1 C19 1.333(11) . ?
N5 C6 1.376(11) . ?
N5 C12 1.352(12) . ?
N2 C24 1.363(10) . ?
N2 C30 1.344(11) . ?
O2 H2A 0.85(2) . ?
O2 H2B 0.86(2) . ?
O1 H1A 0.8496 . ?
O1 H1B 0.8497 . ?
N4 C5 1.350(12) . ?
N4 C1 1.359(13) . ?
N3 C25 1.428(12) . ?
N3 C30 1.355(12) . ?
N3 C29 1.390(13) . ?
N6 C12 1.332(11) . ?
N6 C7 1.416(13) . ?
N6 C11 1.362(12) . ?
C23 C24 1.475(12) . ?
C23 C22 1.396(13) . ?
C24 C25 1.341(13) . ?
C25 C26 1.430(14) . ?
C30 C31 1.472(17) . ?
C30 C38 1.46(2) . ?
C6 C5 1.468(14) . ?
C6 C7 1.376(13) . ?
Cl3 Cl3 2.33(4) 2_576 ?
C12 C13 1.485(16) . ?
C22 H22 0.9300 . ?
C22 C21 1.436(17) . ?
C5 C4 1.370(13) . ?
C13 C18 1.563(18) . ?
C13 C14 1.286(19) . ?
C13 C18A 1.59(2) . ?
C13 C14A 1.26(3) . ?
C31 C32 1.46(2) . ?
C31 C36 1.35(2) . ?
C7 C8 1.392(13) . ?
C26 H26 0.9300 . ?
C26 C27 1.340(16) . ?
C4 H4 0.9300 . ?
C4 C3 1.431(17) . ?
C11 H11 0.9300 . ?
C11 C10 1.376(16) . ?
C19 H19 0.9300 . ?
C19 C20 1.344(16) . ?
C27 H27 0.9300 . ?
C27 C28 1.477(16) . ?
C1 H1 0.9300 . ?
C1 C2 1.406(17) . ?
C28 H28 0.9300 . ?
C28 C29 1.329(15) . ?
C8 H8 0.9300 . ?
C8 C9 1.373(17) . ?
C3 H3 0.9300 . ?
C3 C2 1.285(18) . ?
C32 H32 0.9300 . ?
C32 C33 1.39(2) . ?
C21 H21 0.9300 . ?
C21 C20 1.286(19) . ?
C29 H29 0.9300 . ?
C20 H20 0.9300 . ?
C18 H18 0.9300 . ?
C18 C17 1.41(2) . ?
C14 C15 1.49(2) . ?
C2 H2 0.9300 . ?
C10 H10 0.9300 . ?
C10 C9 1.383(19) . ?
C9 H9 0.9300 . ?
C15 H15 0.9300 . ?
C15 C16 1.27(2) . ?
C34 H34 0.9300 . ?
C34 C33 1.440(16) . ?
C34 C35 1.28(3) . ?
C33 H33 0.9300 . ?
C16 H16 0.9300 . ?
C16 C17 1.367(14) . ?
C35 H35 0.9300 . ?
C35 C36 1.396(19) . ?
C17 H17 0.9300 . ?
Br4 C2A 1.85(2) . ?
C2A C37 1.36(2) . ?
C2A C38 1.34(2) . ?
C37 H37 0.9300 . ?
C37 C40 1.26(3) . ?
C38 C0 1.45(2) . ?
C0 H0 0.9300 . ?
C0 C39 1.40(3) . ?
C39 H39 0.9300 . ?
C39 C40 1.49(2) . ?
C40 H40 0.9300 . ?
O3 H3A 0.85(2) . ?
O3 H3B 0.86(2) . ?
C18A H18A 0.9300 . ?
C18A C17A 1.40(3) . ?
C14A C15A 1.49(3) . ?
C14A Br2A 1.89(2) . ?
C15A H15A 0.9300 . ?
C15A C16A 1.27(3) . ?
C16A H16A 0.9300 . ?
C16A C17A 1.36(2) . ?
C17A H17A 0.9300 . ?

loop_
_geom_torsion_atom_site_label_1
_geom_torsion_atom_site_label_2
_geom_torsion_atom_site_label_3
_geom_torsion_atom_site_label_4
_geom_torsion
_geom_torsion_site_symmetry_1
_geom_torsion_site_symmetry_2
_geom_torsion_site_symmetry_3
_geom_torsion_site_symmetry_4
_geom_torsion_publ_flag
Ni1 N1 C23 C24 0.6(9) . . . . ?
Ni1 N1 C23 C22 179.1(6) . . . . ?
Ni1 N1 C19 C20 177.8(8) . . . . ?
Ni1 N5 C6 C5 7.1(9) . . . . ?
Ni1 N5 C6 C7 -171.6(6) . . . . ?
Ni1 N5 C12 N6 168.2(6) . . . . ?
Ni1 N5 C12 C13 -8.9(14) . . . . ?
Ni1 N2 C24 C23 8.8(9) . . . . ?
Ni1 N2 C24 C25 -173.4(6) . . . . ?
Ni1 N2 C30 N3 169.5(7) . . . . ?
Ni1 N2 C30 C31 1.6(18) . . . . ?
Ni1 N2 C30 C38 -21(2) . . . . ?
Ni1 N4 C5 C6 -2.1(9) . . . . ?
Ni1 N4 C5 C4 179.5(7) . . . . ?
Ni1 N4 C1 C2 -179.6(8) . . . . ?
Br2 C14 C15 C16 -178.3(14) . . . . ?
N1 C23 C24 N2 -6.4(10) . . . . ?
N1 C23 C24 C25 176.3(9) . . . . ?
N1 C23 C22 C21 3.2(13) . . . . ?
N1 C19 C20 C21 2.5(19) . . . . ?
N5 C6 C5 N4 -3.5(11) . . . . ?
N5 C6 C5 C4 174.9(8) . . . . ?
N5 C6 C7 N6 0.0(9) . . . . ?
N5 C6 C7 C8 -179.3(11) . . . . ?
N5 C12 C13 C18 -71.9(14) . . . . ?
N5 C12 C13 C14 109.3(18) . . . . ?
N5 C12 C13 C18A 105(3) . . . . ?
N5 C12 C13 C14A -66(4) . . . . ?
N2 C24 C25 N3 1.3(10) . . . . ?
N2 C24 C25 C26 179.0(11) . . . . ?
N2 C30 C31 C32 -78.9(18) . . . . ?
N2 C30 C31 C36 102(2) . . . . ?
N2 C30 C38 C2A 110(3) . . . . ?
N2 C30 C38 C0 -57(4) . . . . ?
N4 C5 C4 C3 -0.4(14) . . . . ?
N4 C1 C2 C3 0.8(18) . . . . ?
N3 C25 C26 C27 -2.8(13) . . . . ?
N3 C30 C31 C32 114.7(15) . . . . ?
N3 C30 C31 C36 -64(2) . . . . ?
N3 C30 C38 C2A -83(4) . . . . ?
N3 C30 C38 C0 111(4) . . . . ?
N6 C12 C13 C18 111.5(12) . . . . ?
N6 C12 C13 C14 -67.3(19) . . . . ?
N6 C12 C13 C18A -72(3) . . . . ?
N6 C12 C13 C14A 117(3) . . . . ?
N6 C7 C8 C9 0.4(14) . . . . ?
N6 C11 C10 C9 -0.1(17) . . . . ?
C23 N1 C19 C20 0.8(14) . . . . ?
C23 C24 C25 N3 178.7(8) . . . . ?
C23 C24 C25 C26 -3.6(19) . . . . ?
C23 C22 C21 C20 0.1(17) . . . . ?
C24 N2 C30 N3 0.2(10) . . . . ?
C24 N2 C30 C31 -167.8(12) . . . . ?
C24 N2 C30 C38 169.4(16) . . . . ?
C24 C23 C22 C21 -178.5(9) . . . . ?
C24 C25 C26 C27 179.7(11) . . . . ?
C25 N3 C30 N2 0.6(11) . . . . ?
C25 N3 C30 C31 169.4(11) . . . . ?
C25 N3 C30 C38 -168.2(15) . . . . ?
C25 N3 C29 C28 -2.0(16) . . . . ?
C25 C26 C27 C28 -0.3(16) . . . . ?
C30 N2 C24 C23 -178.7(8) . . . . ?
C30 N2 C24 C25 -1.0(10) . . . . ?
C30 N3 C25 C24 -1.2(10) . . . . ?
C30 N3 C25 C26 -179.5(8) . . . . ?
C30 N3 C29 C28 -177.7(10) . . . . ?
C30 C31 C32 C33 177.0(14) . . . . ?
C30 C31 C36 Br1 -1(3) . . . . ?
C30 C31 C36 C35 -174.8(17) . . . . ?
C30 C38 C0 C39 -179(3) . . . . ?
C6 N5 C12 N6 1.2(9) . . . . ?
C6 N5 C12 C13 -175.8(8) . . . . ?
C6 C5 C4 C3 -178.7(8) . . . . ?
C6 C7 C8 C9 179.6(11) . . . . ?
C12 N5 C6 C5 178.0(7) . . . . ?
C12 N5 C6 C7 -0.7(9) . . . . ?
C12 N6 C7 C6 0.7(9) . . . . ?
C12 N6 C7 C8 -179.8(9) . . . . ?
C12 N6 C11 C10 179.5(10) . . . . ?
C12 C13 C18 C17 174.1(13) . . . . ?
C12 C13 C14 Br2 0(2) . . . . ?
C12 C13 C14 C15 -179.3(14) . . . . ?
C12 C13 C18A C17A -178(4) . . . . ?
C12 C13 C14A C15A -178(4) . . . . ?
C12 C13 C14A Br2A -23(5) . . . . ?
C22 C23 C24 N2 175.2(8) . . . . ?
C22 C23 C24 C25 -2.1(14) . . . . ?
C22 C21 C20 C19 -3(2) . . . . ?
C5 N4 C1 C2 0.2(14) . . . . ?
C5 C6 C7 N6 -178.5(9) . . . . ?
C5 C6 C7 C8 2.2(19) . . . . ?
C5 C4 C3 C2 1.5(17) . . . . ?
C13 C18 C17 C16 9(2) . . . . ?
C13 C14 C15 C16 1(3) . . . . ?
C13 C18A C17A C16A 1(8) . . . . ?
C13 C14A C15A C16A -11(8) . . . . ?
C31 C32 C33 C34 1.2(15) . . . . ?
C7 N6 C12 N5 -1.2(10) . . . . ?
C7 N6 C12 C13 175.9(8) . . . . ?
C7 N6 C11 C10 0.3(14) . . . . ?
C7 C6 C5 N4 174.9(9) . . . . ?
C7 C6 C5 C4 -6.7(15) . . . . ?
C7 C8 C9 C10 -0.2(17) . . . . ?
C26 C27 C28 C29 2.6(17) . . . . ?
C4 C3 C2 C1 -2(2) . . . . ?
C11 N6 C12 N5 179.5(9) . . . . ?
C11 N6 C12 C13 -3.3(14) . . . . ?
C11 N6 C7 C6 -179.9(8) . . . . ?
C11 N6 C7 C8 -0.5(13) . . . . ?
C11 C10 C9 C8 0.0(19) . . . . ?
C19 N1 C23 C24 177.8(7) . . . . ?
C19 N1 C23 C22 -3.6(12) . . . . ?
C27 C28 C29 N3 -1.4(18) . . . . ?
C1 N4 C5 C6 178.0(8) . . . . ?
C1 N4 C5 C4 -0.3(13) . . . . ?
C32 C31 C36 Br1 -179.8(13) . . . . ?
C32 C31 C36 C35 6(3) . . . . ?
C29 N3 C25 C24 -177.5(9) . . . . ?
C29 N3 C25 C26 4.1(13) . . . . ?
C29 N3 C30 N2 176.8(9) . . . . ?
C29 N3 C30 C31 -14.4(18) . . . . ?
C29 N3 C30 C38 8(2) . . . . ?
C18 C13 C14 Br2 -178.8(11) . . . . ?
C18 C13 C14 C15 2(3) . . . . ?
C14 C13 C18 C17 -7(2) . . . . ?
C14 C15 C16 C17 2(3) . . . . ?
C15 C16 C17 C18 -7(3) . . . . ?
C34 C35 C36 Br1 -179.9(12) . . . . ?
C34 C35 C36 C31 -5(3) . . . . ?
C33 C34 C35 C36 3(2) . . . . ?
C35 C34 C33 C32 -0.7(17) . . . . ?
C36 C31 C32 C33 -4(2) . . . . ?
Br4 C2A C37 C40 180(3) . . . . ?
Br4 C2A C38 C30 12(5) . . . . ?
Br4 C2A C38 C0 179(3) . . . . ?
C2A C37 C40 C39 -11(6) . . . . ?
C2A C38 C0 C39 14(6) . . . . ?
C37 C2A C38 C30 172(4) . . . . ?
C37 C2A C38 C0 -22(7) . . . . ?
C38 C2A C37 C40 20(6) . . . . ?
C38 C0 C39 C40 -7(5) . . . . ?
C0 C39 C40 C37 6(6) . . . . ?
C18A C13 C14A C15A 11(7) . . . . ?
C18A C13 C14A Br2A 167(3) . . . . ?
C14A C13 C18A C17A -6(6) . . . . ?
C14A C15A C16A C17A 4(9) . . . . ?
C15A C16A C17A C18A -1(9) . . . . ?
Br2A C14A C15A C16A -164(4) . . . . ?
